data_2021886
loop_
_publ_author_name
'Udovenko, Anatoly A.'
'Pogoreltsev, Evgeny I.'
'Marchenko, Yuri V.'
'Laptash, Natalia M.'

_publ_section_title
;
 Orientational disorder and phase transitions in ammonium
 oxofluorovanadates, (NH4)3VOF5 and (NH4)3VO2F4&#x000D;
;
_journal_issue 6
_journal_name_full 'Acta Crystallographica Section B Structural Science, Crystal Engineering and Materials'
_journal_page_first 1085
_journal_paper_doi 10.1107/S2052520617012422
_journal_volume 73
_journal_year 2017
_chemical_formula_moiety 'H12 N3 V O F5'
_chemical_formula_sum 'F5 H12 N3 O V'
_chemical_formula_weight 216.07
_chemical_name_common pentafluorooxovanadium
_chemical_name_systematic pentafluorooxovanadium
_space_group_crystal_system cubic
_space_group_IT_number 225
_space_group_name_Hall '-F 4 2 3'
_space_group_name_H-M_alt 'F m -3 m'
_atom_sites_solution_hydrogens difmap
_atom_sites_solution_primary direct
_atom_sites_solution_secondary difmap
_cell_angle_alpha 90
_cell_angle_beta 90
_cell_angle_gamma 90
_cell_formula_units_Z 4
_cell_length_a 9.0522(4)
_cell_length_b 9.0522(4)
_cell_length_c 9.0522(4)
_cell_measurement_reflns_used 841
_cell_measurement_temperature 365(2)
_cell_measurement_theta_max 27.25
_cell_measurement_theta_min 3.90
_cell_volume 741.76(6)
_computing_cell_refinement 'Bruker SAINT'
_computing_data_collection 'Bruker APEX2'
_computing_data_reduction 'Bruker SAINT'
_computing_molecular_graphics 'Bruker SHELXTL'
_computing_publication_material 'Bruker SHELXTL'
_computing_structure_refinement 'SHELXL-2014/7 (Sheldrick, 2014)'
_computing_structure_solution 'SHELXS-97 (Sheldrick, 2008)'
_diffrn_ambient_temperature 365(2)
_diffrn_detector_area_resol_mean 8.33
_diffrn_measured_fraction_theta_full 1.000
_diffrn_measured_fraction_theta_max 1.000
_diffrn_measurement_device_type 'Bruker APEX-II CCD'
_diffrn_measurement_method '\w scans'
_diffrn_radiation_type MoK\a
_diffrn_radiation_wavelength 0.71073
_diffrn_reflns_av_R_equivalents 0.0190
_diffrn_reflns_av_unetI/netI 0.0083
_diffrn_reflns_Laue_measured_fraction_full 1.000
_diffrn_reflns_Laue_measured_fraction_max 1.000
_diffrn_reflns_limit_h_max 10
_diffrn_reflns_limit_h_min -14
_diffrn_reflns_limit_k_max 13
_diffrn_reflns_limit_k_min -14
_diffrn_reflns_limit_l_max 12
_diffrn_reflns_limit_l_min -14
_diffrn_reflns_number 1457
_diffrn_reflns_point_group_measured_fraction_full 1.000
_diffrn_reflns_point_group_measured_fraction_max 1.000
_diffrn_reflns_theta_full 25.242
_diffrn_reflns_theta_max 34.484
_diffrn_reflns_theta_min 3.899
_exptl_absorpt_coefficient_mu 1.379
_exptl_absorpt_correction_type multi-scan
_exptl_absorpt_process_details 'Bruker SADABS'
_exptl_crystal_colour blue
_exptl_crystal_density_diffrn 1.935
_exptl_crystal_description prizm
_exptl_crystal_F_000 436
_exptl_crystal_size_max 0.300
_exptl_crystal_size_mid 0.250
_exptl_crystal_size_min 0.120
_exptl_transmission_factor_max 0.7468
_exptl_transmission_factor_min 0.6247
_refine_diff_density_max 0.157
_refine_diff_density_min -0.451
_refine_diff_density_rms 0.043
_refine_ls_goodness_of_fit_ref 1.007
_refine_ls_hydrogen_treatment noref
_refine_ls_matrix_type full
_refine_ls_number_parameters 17
_refine_ls_number_reflns 111
_refine_ls_number_restraints 0
_refine_ls_restrained_S_all 1.007
_refine_ls_R_factor_all 0.0265
_refine_ls_R_factor_gt 0.0247
_refine_ls_shift/su_max 0.023
_refine_ls_shift/su_mean 0.006
_refine_ls_structure_factor_coef Fsqd
_refine_ls_weighting_details 'w=1/[\s^2^(Fo^2^)+(0.0869P)^2^] where P=(Fo^2^+2Fc^2^)/3'
_refine_ls_weighting_scheme calc
_refine_ls_wR_factor_gt 0.0955
_refine_ls_wR_factor_ref 0.0993
_reflns_Friedel_coverage 0.000
_reflns_number_gt 96
_reflns_number_total 111
_reflns_threshold_expression 'I > 2\s(I)'
_cod_data_source_file bp5101sup1.cif
_cod_data_source_block I
_cod_original_cell_volume 741.76(10)
_cod_database_code 2021886
_publcif_datablock.id {410a2a7e-b3c0-45de-9aea-b13c40919f03}

_shelx_space_group_comment
; 
The symmetry employed for this shelxl refinement is uniquely defined 
by the following loop, which should always be used as a source of 
symmetry information in preference to the above space-group names. 
They are only intended as comments. 
;
_shelx_estimated_absorpt_t_min 0.683
_shelx_estimated_absorpt_t_max 0.852

loop_
_space_group_symop_operation_xyz
'x, y, z'
'-x, -y, z'
'-x, y, -z'
'x, -y, -z'
'z, x, y'
'z, -x, -y'
'-z, -x, y'
'-z, x, -y'
'y, z, x'
'-y, z, -x'
'y, -z, -x'
'-y, -z, x'
'y, x, -z'
'-y, -x, -z'
'y, -x, z'
'-y, x, z'
'x, z, -y'
'-x, z, y'
'-x, -z, -y'
'x, -z, y'
'z, y, -x'
'z, -y, x'
'-z, y, x'
'-z, -y, -x'
'x, y+1/2, z+1/2'
'-x, -y+1/2, z+1/2'
'-x, y+1/2, -z+1/2'
'x, -y+1/2, -z+1/2'
'z, x+1/2, y+1/2'
'z, -x+1/2, -y+1/2'
'-z, -x+1/2, y+1/2'
'-z, x+1/2, -y+1/2'
'y, z+1/2, x+1/2'
'-y, z+1/2, -x+1/2'
'y, -z+1/2, -x+1/2'
'-y, -z+1/2, x+1/2'
'y, x+1/2, -z+1/2'
'-y, -x+1/2, -z+1/2'
'y, -x+1/2, z+1/2'
'-y, x+1/2, z+1/2'
'x, z+1/2, -y+1/2'
'-x, z+1/2, y+1/2'
'-x, -z+1/2, -y+1/2'
'x, -z+1/2, y+1/2'
'z, y+1/2, -x+1/2'
'z, -y+1/2, x+1/2'
'-z, y+1/2, x+1/2'
'-z, -y+1/2, -x+1/2'
'x+1/2, y, z+1/2'
'-x+1/2, -y, z+1/2'
'-x+1/2, y, -z+1/2'
'x+1/2, -y, -z+1/2'
'z+1/2, x, y+1/2'
'z+1/2, -x, -y+1/2'
'-z+1/2, -x, y+1/2'
'-z+1/2, x, -y+1/2'
'y+1/2, z, x+1/2'
'-y+1/2, z, -x+1/2'
'y+1/2, -z, -x+1/2'
'-y+1/2, -z, x+1/2'
'y+1/2, x, -z+1/2'
'-y+1/2, -x, -z+1/2'
'y+1/2, -x, z+1/2'
'-y+1/2, x, z+1/2'
'x+1/2, z, -y+1/2'
'-x+1/2, z, y+1/2'
'-x+1/2, -z, -y+1/2'
'x+1/2, -z, y+1/2'
'z+1/2, y, -x+1/2'
'z+1/2, -y, x+1/2'
'-z+1/2, y, x+1/2'
'-z+1/2, -y, -x+1/2'
'x+1/2, y+1/2, z'
'-x+1/2, -y+1/2, z'
'-x+1/2, y+1/2, -z'
'x+1/2, -y+1/2, -z'
'z+1/2, x+1/2, y'
'z+1/2, -x+1/2, -y'
'-z+1/2, -x+1/2, y'
'-z+1/2, x+1/2, -y'
'y+1/2, z+1/2, x'
'-y+1/2, z+1/2, -x'
'y+1/2, -z+1/2, -x'
'-y+1/2, -z+1/2, x'
'y+1/2, x+1/2, -z'
'-y+1/2, -x+1/2, -z'
'y+1/2, -x+1/2, z'
'-y+1/2, x+1/2, z'
'x+1/2, z+1/2, -y'
'-x+1/2, z+1/2, y'
'-x+1/2, -z+1/2, -y'
'x+1/2, -z+1/2, y'
'z+1/2, y+1/2, -x'
'z+1/2, -y+1/2, x'
'-z+1/2, y+1/2, x'
'-z+1/2, -y+1/2, -x'
'-x, -y, -z'
'x, y, -z'
'x, -y, z'
'-x, y, z'
'-z, -x, -y'
'-z, x, y'
'z, x, -y'
'z, -x, y'
'-y, -z, -x'
'y, -z, x'
'-y, z, x'
'y, z, -x'
'-y, -x, z'
'y, x, z'
'-y, x, -z'
'y, -x, -z'
'-x, -z, y'
'x, -z, -y'
'x, z, y'
'-x, z, -y'
'-z, -y, x'
'-z, y, -x'
'z, -y, -x'
'z, y, x'
'-x, -y+1/2, -z+1/2'
'x, y+1/2, -z+1/2'
'x, -y+1/2, z+1/2'
'-x, y+1/2, z+1/2'
'-z, -x+1/2, -y+1/2'
'-z, x+1/2, y+1/2'
'z, x+1/2, -y+1/2'
'z, -x+1/2, y+1/2'
'-y, -z+1/2, -x+1/2'
'y, -z+1/2, x+1/2'
'-y, z+1/2, x+1/2'
'y, z+1/2, -x+1/2'
'-y, -x+1/2, z+1/2'
'y, x+1/2, z+1/2'
'-y, x+1/2, -z+1/2'
'y, -x+1/2, -z+1/2'
'-x, -z+1/2, y+1/2'
'x, -z+1/2, -y+1/2'
'x, z+1/2, y+1/2'
'-x, z+1/2, -y+1/2'
'-z, -y+1/2, x+1/2'
'-z, y+1/2, -x+1/2'
'z, -y+1/2, -x+1/2'
'z, y+1/2, x+1/2'
'-x+1/2, -y, -z+1/2'
'x+1/2, y, -z+1/2'
'x+1/2, -y, z+1/2'
'-x+1/2, y, z+1/2'
'-z+1/2, -x, -y+1/2'
'-z+1/2, x, y+1/2'
'z+1/2, x, -y+1/2'
'z+1/2, -x, y+1/2'
'-y+1/2, -z, -x+1/2'
'y+1/2, -z, x+1/2'
'-y+1/2, z, x+1/2'
'y+1/2, z, -x+1/2'
'-y+1/2, -x, z+1/2'
'y+1/2, x, z+1/2'
'-y+1/2, x, -z+1/2'
'y+1/2, -x, -z+1/2'
'-x+1/2, -z, y+1/2'
'x+1/2, -z, -y+1/2'
'x+1/2, z, y+1/2'
'-x+1/2, z, -y+1/2'
'-z+1/2, -y, x+1/2'
'-z+1/2, y, -x+1/2'
'z+1/2, -y, -x+1/2'
'z+1/2, y, x+1/2'
'-x+1/2, -y+1/2, -z'
'x+1/2, y+1/2, -z'
'x+1/2, -y+1/2, z'
'-x+1/2, y+1/2, z'
'-z+1/2, -x+1/2, -y'
'-z+1/2, x+1/2, y'
'z+1/2, x+1/2, -y'
'z+1/2, -x+1/2, y'
'-y+1/2, -z+1/2, -x'
'y+1/2, -z+1/2, x'
'-y+1/2, z+1/2, x'
'y+1/2, z+1/2, -x'
'-y+1/2, -x+1/2, z'
'y+1/2, x+1/2, z'
'-y+1/2, x+1/2, -z'
'y+1/2, -x+1/2, -z'
'-x+1/2, -z+1/2, y'
'x+1/2, -z+1/2, -y'
'x+1/2, z+1/2, y'
'-x+1/2, z+1/2, -y'
'-z+1/2, -y+1/2, x'
'-z+1/2, y+1/2, -x'
'z+1/2, -y+1/2, -x'
'z+1/2, y+1/2, x'

loop_
_atom_site_label
_atom_site_type_symbol
_atom_site_fract_x
_atom_site_fract_y
_atom_site_fract_z
_atom_site_U_iso_or_equiv
_atom_site_adp_type
_atom_site_occupancy
_atom_site_site_symmetry_order
_atom_site_calc_flag
_atom_site_refinement_flags_posn
_atom_site_refinement_flags_adp
_atom_site_refinement_flags_occupancy
V1 V 0.02888(7) 0.0000 0.0000 0.0251(2) Uani 0.1666 8 d S T P
N1 N 0.2620(4) 0.2620(4) 0.2620(4) 0.0550(8) Uani 0.25 6 d S T P
N2 N 0.5000 0.5000 0.5000 0.0943(18) Uani 1 48 d S T P
F1 F 0.0000 0.0000 0.2040(3) 0.0993(15) Uani 0.3333 8 d S T P
F2 F 0.0000 0.0541(4) 0.1941(4) 0.156(2) Uani 0.1667 2 d S T P
H11 H 0.2080 0.2080 0.2080 0.098 Uiso 0.25 6 d S . P
H12 H 0.2080 0.3160 0.3160 0.098 Uiso 0.0833 2 d S . P
H14 H 0.3160 0.2080 0.3160 0.098 Uiso 0.0833 2 d S . P
H13 H 0.3160 0.3160 0.2080 0.098 Uiso 0.0833 2 d S . P
H2 H 0.5880 0.4670 0.5000 0.046 Uiso 0.125 2 d S . P
H3 H 0.4460 0.4460 0.4460 0.098 Uiso 0.125 6 d S . P

loop_
_atom_site_aniso_label
_atom_site_aniso_U_11
_atom_site_aniso_U_22
_atom_site_aniso_U_33
_atom_site_aniso_U_23
_atom_site_aniso_U_13
_atom_site_aniso_U_12
V1 0.0226(5) 0.02636(16) 0.02636(16) 0.000 0.000 0.000
N1 0.0550(8) 0.0550(8) 0.0550(8) 0.0069(12) 0.0069(12) 0.0069(12)
N2 0.0943(18) 0.0943(18) 0.0943(18) 0.000 0.000 0.000
F1 0.142(2) 0.142(2) 0.0145(8) 0.000 0.000 0.000
F2 0.077(2) 0.322(6) 0.0688(14) -0.101(2) 0.000 0.000

loop_
_atom_type_symbol
_atom_type_description
_atom_type_scat_dispersion_real
_atom_type_scat_dispersion_imag
_atom_type_scat_source
N N 0.0061 0.0033 'International Tables Vol C Tables 4.2.6.8 and 6.1.1.4'
H H 0.0000 0.0000 'International Tables Vol C Tables 4.2.6.8 and 6.1.1.4'
O O 0.0106 0.0060 'International Tables Vol C Tables 4.2.6.8 and 6.1.1.4'
F F 0.0171 0.0103 'International Tables Vol C Tables 4.2.6.8 and 6.1.1.4'
V V 0.3005 0.5294 'International Tables Vol C Tables 4.2.6.8 and 6.1.1.4'

loop_
_geom_angle_atom_site_label_1
_geom_angle_atom_site_label_2
_geom_angle_atom_site_label_3
_geom_angle
_geom_angle_site_symmetry_1
_geom_angle_site_symmetry_3
_geom_angle_publ_flag
F1 V1 F2 98.16(2) 5 114 ?
F1 V1 F2 98.16(2) 5 18 yes
F1 V1 F2 98.16(2) 5 113 ?
F1 V1 F2 98.16(2) 5 98 ?
V1 V1 F2 81.84(2) 97 18 y
V1 V1 F2 81.84(2) 97 113 ?
V1 V1 F2 81.84(2) 97 98 ?
V1 V1 F2 81.84(2) 97 17 ?
F2 V1 F2 88.846(6) . 113 y
F2 V1 F2 88.847(6) 97 113 ?
F2 V1 F2 88.847(6) 114 98 ?
F2 V1 F2 88.847(6) 18 98 ?
F2 V1 F2 163.69(5) . 97 yes
F2 V1 F2 163.69(5) 114 18 ?

loop_
_geom_bond_atom_site_label_1
_geom_bond_atom_site_label_2
_geom_bond_distance
_geom_bond_site_symmetry_2
_geom_bond_publ_flag
V1 V1 0.3697(8) 105 ?
V1 V1 0.5228(12) 97 ?
V1 F1 1.586(3) 5 yes
V1 F2 1.843(3) . yes
V1 F2 1.843(3) 114 ?
V1 F2 1.843(3) 97 ?
V1 F2 1.843(3) 18 ?
V1 F1 2.108(3) 101 yes
N1 N1 0.306(10) 28 ?
N1 N1 0.306(10) 51 ?
N1 N1 0.306(10) 74 ?
N1 F2 2.792(5) 74 ?
N1 F2 2.792(5) 46 ?
N1 F2 2.888(3) 166 ?
N1 F2 2.888(3) 185 ?
N1 F2 2.925(2) 189 ?
N1 F2 2.925(2) 138 ?
N1 F2 3.089(6) 21 ?
N1 F2 3.089(6) 18 ?
N1 F1 3.092(4) 57 ?
N1 F1 3.092(4) 29 ?
N1 H11 0.8462 . ?
N1 H12 0.8468 . ?
N1 H14 0.8468 . ?
N1 H13 0.8468 . ?
N2 F1 2.679(3) 153_565 ?
N2 F1 2.679(3) 57 ?
N2 F2 2.812(3) 142_655 ?
N2 F2 2.812(3) 46 ?
N2 H2 0.8508 . ?
N2 H3 0.8467 . ?
F1 F2 2.596(2) 117 ?
F1 F2 2.596(2) 105 ?
F1 F2 2.596(2) 118 ?
F1 F2 2.596(2) 106 ?
F2 F1 2.596(2) 101 ?
F2 F2 2.579(4) 17 yes
F2 F1 2.596(2) 5 yes
F2 F2 2.579(4) 113 ?
